data_4067852
loop_
_publ_author_name
'Nguyen, Duc Hanh'
'Bayardon, J\'er\^ome'
'Salomon-Bertrand, Christine'
'Jug\'e, Sylvain'
'Kalck, Philippe'
'Daran, Jean-Claude'
'Urrutigoity, Martine'
'Gouygou, Maryse'

_publ_section_title
;
 Modular Phosphole-Methano-Bridged-Phosphine(Borane) Ligands. Application
 to Rhodium-Catalyzed Reactions
;
_journal_issue 3
_journal_name_full Organometallics
_journal_page_first 857
_journal_paper_doi 10.1021/om2008265
_journal_volume 31
_journal_year 2012
_chemical_formula_moiety 'C37 H39 B2 F4 P2 Rh'
_chemical_formula_sum 'C37 H39 B2 F4 P2 Rh'
_chemical_formula_weight 746.15
_chemical_name_systematic
;
 ?
;
_space_group_IT_number 2
_symmetry_cell_setting triclinic
_symmetry_space_group_name_Hall '-P 1'
_symmetry_space_group_name_H-M 'P -1'
_atom_sites_solution_hydrogens geom
_atom_sites_solution_primary direct
_atom_sites_solution_secondary difmap
_audit_creation_method SHELXL-97
_cell_angle_alpha 86.543(3)
_cell_angle_beta 76.688(3)
_cell_angle_gamma 84.720(3)
_cell_formula_units_Z 2
_cell_length_a 10.5502(4)
_cell_length_b 11.3776(4)
_cell_length_c 14.6834(6)
_cell_measurement_reflns_used 10839
_cell_measurement_temperature 180(2)
_cell_measurement_theta_max 28.4120
_cell_measurement_theta_min 2.6850
_cell_volume 1706.51(11)
_computing_cell_refinement 'CrysAlis RED (Oxford Diffraction, 2009)'
_computing_data_collection 'CrysAlis CCD (Oxford Diffraction, 2009)'
_computing_data_reduction 'CrysAlis RED'
_computing_molecular_graphics 'ORTEPIII (Burnett & Johnson, 1996); ORTEP-3 for Windows (Farrugia, 1997)'
_computing_publication_material 'WinGX publication routines (Farrugia, 1999)'
_computing_structure_refinement 'SHELXL-97 (Sheldrick, 2008)'
_computing_structure_solution 'SIR-97 (Altomare et al., 1999)'
_diffrn_ambient_temperature 180(2)
_diffrn_detector_area_resol_mean 8.2632
_diffrn_measured_fraction_theta_full 0.974
_diffrn_measured_fraction_theta_max 0.974
_diffrn_measurement_device_type 'Oxford-Diffraction XCALIBUR'
_diffrn_measurement_method '\w and \f'
_diffrn_radiation_monochromator graphite
_diffrn_radiation_source 'fine-focus sealed tube'
_diffrn_radiation_type MoK\a
_diffrn_radiation_wavelength 0.71073
_diffrn_reflns_av_R_equivalents 0.0331
_diffrn_reflns_av_sigmaI/netI 0.0400
_diffrn_reflns_limit_h_max 13
_diffrn_reflns_limit_h_min -12
_diffrn_reflns_limit_k_max 14
_diffrn_reflns_limit_k_min -14
_diffrn_reflns_limit_l_max 18
_diffrn_reflns_limit_l_min -16
_diffrn_reflns_number 16841
_diffrn_reflns_theta_full 27.10
_diffrn_reflns_theta_max 27.10
_diffrn_reflns_theta_min 2.68
_exptl_absorpt_coefficient_mu 0.642
_exptl_absorpt_correction_T_max 1.00000
_exptl_absorpt_correction_T_min 0.83350
_exptl_absorpt_correction_type multi-scan
_exptl_absorpt_process_details
;
Empirical absorption correction using spherical harmonics,
implemented in SCALE3 ABSPACK scaling algorithm, 
CrysAlis RED (Oxford Diffraction, 2009).
;
_exptl_crystal_colour 'pale yellow'
_exptl_crystal_density_diffrn 1.452
_exptl_crystal_density_method 'not measured'
_exptl_crystal_description box
_exptl_crystal_F_000 764
_exptl_crystal_size_max 0.55
_exptl_crystal_size_mid 0.45
_exptl_crystal_size_min 0.23
_refine_diff_density_max 0.771
_refine_diff_density_min -0.785
_refine_diff_density_rms 0.094
_refine_ls_extinction_method none
_refine_ls_goodness_of_fit_ref 1.046
_refine_ls_hydrogen_treatment mixed
_refine_ls_matrix_type full
_refine_ls_number_parameters 442
_refine_ls_number_reflns 7342
_refine_ls_number_restraints 9
_refine_ls_restrained_S_all 1.501
_refine_ls_R_factor_all 0.0509
_refine_ls_R_factor_gt 0.0379
_refine_ls_shift/su_max 0.001
_refine_ls_shift/su_mean 0.000
_refine_ls_structure_factor_coef Fsqd
_refine_ls_weighting_details 'calc w=1/[\s^2^(Fo^2^)+(0.0559P)^2^+1.4108P] where P=(Fo^2^+2Fc^2^)/3'
_refine_ls_weighting_scheme calc
_refine_ls_wR_factor_gt 0.0957
_refine_ls_wR_factor_ref 0.1030
_reflns_number_gt 6086
_reflns_number_total 7342
_reflns_threshold_expression I>2\s(I)
_cod_data_source_file om2008265_si_002.cif
_cod_data_source_block 10b
_cod_database_code 4067852

loop_
_symmetry_equiv_pos_as_xyz
'x, y, z'
'-x, -y, -z'

loop_
_atom_site_label
_atom_site_type_symbol
_atom_site_fract_x
_atom_site_fract_y
_atom_site_fract_z
_atom_site_U_iso_or_equiv
_atom_site_adp_type
_atom_site_occupancy
_atom_site_symmetry_multiplicity
_atom_site_calc_flag
_atom_site_refinement_flags
_atom_site_disorder_assembly
_atom_site_disorder_group
Rh1 Rh 0.36447(3) 0.46885(3) 0.23701(2) 0.02037(12) Uani 1 1 d . B .
P1 P 0.15607(9) 0.41306(8) 0.27182(7) 0.0174(2) Uani 1 1 d . . .
P2 P 0.29136(10) 0.18401(8) 0.18972(7) 0.0201(2) Uani 1 1 d . . .
B1 B 0.4307(5) 0.2889(4) 0.1606(4) 0.0248(10) Uani 1 1 d D . .
H1 H 0.526(4) 0.243(4) 0.131(3) 0.037 Uiso 1 1 d D . .
H2 H 0.429(5) 0.312(4) 0.234(2) 0.037 Uiso 1 1 d D . .
H3 H 0.397(5) 0.367(3) 0.121(3) 0.037 Uiso 1 1 d D . .
C1 C 0.0692(4) 0.3862(3) 0.3932(3) 0.0213(8) Uani 1 1 d . . .
C2 C -0.0478(4) 0.4486(4) 0.4046(3) 0.0267(9) Uani 1 1 d . . .
H12 H -0.1107 0.4465 0.4624 0.032 Uiso 1 1 calc R . .
C3 C -0.0727(4) 0.5192(4) 0.3243(3) 0.0265(9) Uani 1 1 d . . .
H13 H -0.1518 0.5675 0.3271 0.032 Uiso 1 1 calc R . .
C4 C 0.0223(4) 0.5126(3) 0.2455(3) 0.0205(8) Uani 1 1 d . . .
C5 C 0.1404(4) 0.2785(3) 0.2132(3) 0.0210(8) Uani 1 1 d . . .
H51 H 0.0704 0.2341 0.2532 0.025 Uiso 1 1 calc R . .
H52 H 0.1147 0.3010 0.1534 0.025 Uiso 1 1 calc R . .
C111 C 0.1188(4) 0.3109(3) 0.4644(3) 0.0233(8) Uani 1 1 d . . .
C112 C 0.2513(4) 0.2963(4) 0.4655(3) 0.0257(9) Uani 1 1 d . . .
H112 H 0.3129 0.3333 0.4173 0.031 Uiso 1 1 calc R . .
C113 C 0.2943(5) 0.2284(4) 0.5359(3) 0.0322(10) Uani 1 1 d . . .
H113 H 0.3848 0.2189 0.5355 0.039 Uiso 1 1 calc R . .
C114 C 0.2053(5) 0.1745(4) 0.6067(3) 0.0379(11) Uani 1 1 d . . .
H114 H 0.2345 0.1289 0.6554 0.045 Uiso 1 1 calc R . .
C115 C 0.0734(5) 0.1871(4) 0.6065(3) 0.0381(11) Uani 1 1 d . . .
H115 H 0.0127 0.1496 0.6549 0.046 Uiso 1 1 calc R . .
C116 C 0.0296(5) 0.2539(4) 0.5363(3) 0.0310(10) Uani 1 1 d . . .
H116 H -0.0609 0.2613 0.5365 0.037 Uiso 1 1 calc R . .
C411 C 0.0239(4) 0.5750(3) 0.1549(3) 0.0212(8) Uani 1 1 d . . .
C412 C -0.0844(5) 0.6482(4) 0.1416(4) 0.0387(12) Uani 1 1 d . . .
H412 H -0.1602 0.6557 0.1912 0.046 Uiso 1 1 calc R . .
C413 C -0.0830(5) 0.7102(5) 0.0571(4) 0.0471(13) Uani 1 1 d . . .
H413 H -0.1571 0.7607 0.0496 0.057 Uiso 1 1 calc R . .
C414 C 0.0252(5) 0.6989(4) -0.0162(3) 0.0338(10) Uani 1 1 d . . .
H414 H 0.0258 0.7416 -0.0739 0.041 Uiso 1 1 calc R . .
C415 C 0.1320(5) 0.6260(4) -0.0054(3) 0.0384(11) Uani 1 1 d . . .
H415 H 0.2061 0.6168 -0.0561 0.046 Uiso 1 1 calc R . .
C416 C 0.1315(5) 0.5652(4) 0.0801(3) 0.0377(11) Uani 1 1 d . . .
H416 H 0.2066 0.5159 0.0872 0.045 Uiso 1 1 calc R . .
C211 C 0.3022(4) 0.0894(3) 0.2909(3) 0.0228(8) Uani 1 1 d . . .
C212 C 0.4270(4) 0.0602(4) 0.3075(3) 0.0259(9) Uani 1 1 d . . .
H212 H 0.5013 0.0910 0.2669 0.031 Uiso 1 1 calc R . .
C213 C 0.4414(5) -0.0139(4) 0.3837(3) 0.0329(10) Uani 1 1 d . . .
H213 H 0.5261 -0.0345 0.3947 0.039 Uiso 1 1 calc R . .
C214 C 0.3335(5) -0.0579(4) 0.4436(3) 0.0374(11) Uani 1 1 d . . .
H214 H 0.3442 -0.1085 0.4957 0.045 Uiso 1 1 calc R . .
C215 C 0.2101(5) -0.0284(4) 0.4279(3) 0.0363(11) Uani 1 1 d . . .
H215 H 0.1364 -0.0588 0.4694 0.044 Uiso 1 1 calc R . .
C216 C 0.1927(5) 0.0453(4) 0.3519(3) 0.0307(10) Uani 1 1 d . . .
H216 H 0.1076 0.0655 0.3415 0.037 Uiso 1 1 calc R . .
C221 C 0.2738(4) 0.0922(4) 0.0979(3) 0.0277(9) Uani 1 1 d . . .
C222 C 0.3631(5) 0.0918(4) 0.0129(3) 0.0363(11) Uani 1 1 d . . .
H222 H 0.4364 0.1375 0.0031 0.044 Uiso 1 1 calc R . .
C223 C 0.3452(6) 0.0238(5) -0.0588(4) 0.0506(15) Uani 1 1 d . . .
H223 H 0.4056 0.0248 -0.1177 0.061 Uiso 1 1 calc R . .
C224 C 0.2416(7) -0.0438(5) -0.0446(4) 0.0568(17) Uani 1 1 d . . .
H224 H 0.2308 -0.0906 -0.0934 0.068 Uiso 1 1 calc R . .
C225 C 0.1527(7) -0.0443(6) 0.0404(5) 0.0628(18) Uani 1 1 d . . .
H225 H 0.0807 -0.0915 0.0501 0.075 Uiso 1 1 calc R . .
C226 C 0.1676(6) 0.0233(5) 0.1117(4) 0.0471(13) Uani 1 1 d . . .
H226 H 0.1057 0.0230 0.1701 0.056 Uiso 1 1 calc R . .
C32 C 0.5633(5) 0.4967(5) 0.2590(4) 0.0445(13) Uani 1 1 d D . .
H32 H 0.6205 0.4214 0.2488 0.053 Uiso 1 1 calc R A 1
C33A C 0.5398(14) 0.5322(12) 0.3689(10) 0.050(3) Uani 0.47 1 d PD B 1
H33A H 0.5321 0.4604 0.4108 0.060 Uiso 0.47 1 calc PR B 1
H33B H 0.6137 0.5741 0.3782 0.060 Uiso 0.47 1 calc PR B 1
C33B C 0.5492(11) 0.5902(11) 0.3370(8) 0.044(3) Uani 0.53 1 d PD B 2
H33C H 0.6065 0.5624 0.3799 0.052 Uiso 0.53 1 calc PR B 2
H33D H 0.5785 0.6663 0.3069 0.052 Uiso 0.53 1 calc PR B 2
C34 C 0.4195(6) 0.6083(6) 0.3891(4) 0.0549(15) Uani 1 1 d D . .
H34A H 0.4445 0.6906 0.3779 0.066 Uiso 1 1 calc R B 1
H34B H 0.3819 0.5982 0.4571 0.066 Uiso 1 1 calc R B 1
C35 C 0.3094(5) 0.5992(4) 0.3403(3) 0.0335(11) Uani 1 1 d . B .
H35 H 0.2227 0.5897 0.3840 0.040 Uiso 1 1 calc R . .
C36 C 0.3013(5) 0.6518(4) 0.2529(4) 0.0343(11) Uani 1 1 d . . .
H36 H 0.2098 0.6727 0.2458 0.041 Uiso 1 1 calc R B .
C37 C 0.3995(6) 0.7291(5) 0.1947(5) 0.0543(15) Uani 1 1 d D B .
H37A H 0.4292 0.7794 0.2371 0.065 Uiso 1 1 calc R C 3
H37B H 0.3551 0.7822 0.1536 0.065 Uiso 1 1 calc R C 3
C38A C 0.5266(11) 0.6617(10) 0.1299(9) 0.048(3) Uani 0.53 1 d PD B 3
H38A H 0.5104 0.6497 0.0675 0.057 Uiso 0.53 1 calc PR B 3
H38B H 0.6026 0.7096 0.1213 0.057 Uiso 0.53 1 calc PR B 3
C38B C 0.5469(12) 0.6841(11) 0.1826(12) 0.054(3) Uani 0.47 1 d PD B 4
H38C H 0.6003 0.7204 0.1252 0.065 Uiso 0.47 1 calc PR B 4
H38D H 0.5799 0.7043 0.2371 0.065 Uiso 0.47 1 calc PR B 4
C31 C 0.5536(5) 0.5489(5) 0.1753(5) 0.0550(17) Uani 1 1 d D B .
H31 H 0.6047 0.4958 0.1256 0.066 Uiso 1 1 calc R D 3
B2 B -0.2173(6) 0.1877(6) 0.3041(5) 0.0454(15) Uani 1 1 d . . .
F1 F -0.1834(4) 0.2633(4) 0.2281(3) 0.0789(12) Uani 1 1 d . . .
F2 F -0.2706(5) 0.0931(5) 0.2833(4) 0.1125(19) Uani 1 1 d . . .
F3 F -0.3173(6) 0.2449(5) 0.3672(3) 0.131(2) Uani 1 1 d . . .
F4 F -0.1177(4) 0.1551(4) 0.3456(4) 0.0967(17) Uani 1 1 d . . .

loop_
_atom_site_aniso_label
_atom_site_aniso_U_11
_atom_site_aniso_U_22
_atom_site_aniso_U_33
_atom_site_aniso_U_23
_atom_site_aniso_U_13
_atom_site_aniso_U_12
Rh1 0.01667(18) 0.01840(17) 0.02416(19) -0.00157(11) -0.00062(12) -0.00136(11)
P1 0.0153(5) 0.0165(4) 0.0194(5) -0.0015(4) -0.0029(4) 0.0011(4)
P2 0.0219(5) 0.0174(5) 0.0216(5) -0.0037(4) -0.0071(4) 0.0021(4)
B1 0.022(2) 0.021(2) 0.029(3) -0.0049(18) -0.0015(19) 0.0033(18)
C1 0.022(2) 0.0216(19) 0.020(2) -0.0018(15) -0.0023(16) -0.0032(15)
C2 0.022(2) 0.033(2) 0.022(2) -0.0024(17) 0.0001(17) -0.0017(17)
C3 0.019(2) 0.029(2) 0.029(2) -0.0023(17) -0.0035(17) 0.0057(16)
C4 0.0163(19) 0.0186(18) 0.026(2) -0.0018(15) -0.0060(16) 0.0019(14)
C5 0.019(2) 0.0198(18) 0.025(2) -0.0036(15) -0.0077(16) 0.0020(15)
C111 0.028(2) 0.0207(19) 0.021(2) -0.0025(15) -0.0055(17) -0.0022(16)
C112 0.028(2) 0.024(2) 0.025(2) -0.0021(16) -0.0068(18) -0.0009(16)
C113 0.037(3) 0.028(2) 0.035(3) -0.0033(18) -0.015(2) 0.0015(19)
C114 0.057(3) 0.031(2) 0.027(2) 0.0025(18) -0.016(2) 0.006(2)
C115 0.051(3) 0.030(2) 0.029(3) 0.0077(19) -0.001(2) -0.005(2)
C116 0.033(3) 0.027(2) 0.029(2) 0.0014(17) 0.0007(19) -0.0040(18)
C411 0.021(2) 0.0185(18) 0.025(2) -0.0033(15) -0.0068(16) -0.0002(15)
C412 0.025(2) 0.048(3) 0.039(3) 0.011(2) -0.005(2) 0.006(2)
C413 0.038(3) 0.060(3) 0.043(3) 0.016(3) -0.018(2) 0.009(2)
C414 0.042(3) 0.034(2) 0.030(2) 0.0063(18) -0.017(2) -0.007(2)
C415 0.042(3) 0.045(3) 0.023(2) 0.005(2) 0.000(2) 0.004(2)
C416 0.034(3) 0.043(3) 0.030(3) 0.005(2) -0.002(2) 0.016(2)
C211 0.027(2) 0.0174(18) 0.025(2) -0.0038(15) -0.0087(17) 0.0007(15)
C212 0.028(2) 0.025(2) 0.025(2) -0.0047(16) -0.0066(17) 0.0044(16)
C213 0.039(3) 0.030(2) 0.031(2) 0.0002(18) -0.015(2) 0.0081(19)
C214 0.059(3) 0.024(2) 0.029(2) 0.0017(18) -0.013(2) 0.004(2)
C215 0.047(3) 0.027(2) 0.034(3) 0.0020(19) -0.006(2) -0.009(2)
C216 0.031(2) 0.028(2) 0.035(3) -0.0002(18) -0.011(2) -0.0059(18)
C221 0.035(2) 0.021(2) 0.029(2) -0.0071(16) -0.0149(19) 0.0068(17)
C222 0.043(3) 0.036(3) 0.030(3) -0.009(2) -0.013(2) 0.013(2)
C223 0.064(4) 0.053(3) 0.036(3) -0.021(2) -0.020(3) 0.027(3)
C224 0.072(4) 0.049(3) 0.060(4) -0.034(3) -0.037(3) 0.015(3)
C225 0.072(4) 0.054(4) 0.075(5) -0.026(3) -0.032(4) -0.013(3)
C226 0.052(3) 0.045(3) 0.049(3) -0.015(2) -0.015(3) -0.010(2)
C32 0.019(2) 0.041(3) 0.075(4) -0.014(3) -0.009(2) -0.0040(19)
C33A 0.048(8) 0.038(7) 0.076(11) -0.010(6) -0.034(8) -0.008(6)
C33B 0.041(6) 0.050(7) 0.048(7) 0.001(5) -0.023(5) -0.016(6)
C34 0.056(4) 0.065(4) 0.050(4) -0.018(3) -0.020(3) -0.008(3)
C35 0.028(2) 0.030(2) 0.040(3) -0.016(2) 0.002(2) -0.0044(18)
C36 0.031(2) 0.0168(19) 0.055(3) -0.0074(19) -0.007(2) -0.0026(17)
C37 0.056(4) 0.030(3) 0.076(4) 0.011(3) -0.011(3) -0.014(2)
C38A 0.050(7) 0.046(6) 0.045(7) 0.018(5) -0.004(6) -0.024(5)
C38B 0.049(8) 0.040(7) 0.065(10) 0.015(7) 0.005(7) -0.013(6)
C31 0.019(3) 0.046(3) 0.087(5) 0.005(3) 0.017(3) -0.011(2)
B2 0.036(3) 0.057(4) 0.042(3) 0.017(3) -0.006(3) -0.013(3)
F1 0.066(3) 0.098(3) 0.059(2) 0.043(2) 0.0015(19) -0.007(2)
F2 0.111(4) 0.099(4) 0.154(5) 0.039(3) -0.080(4) -0.052(3)
F3 0.142(5) 0.132(5) 0.073(3) 0.036(3) 0.033(3) 0.055(4)
F4 0.056(2) 0.128(4) 0.119(4) 0.067(3) -0.051(3) -0.039(2)

loop_
_atom_type_symbol
_atom_type_description
_atom_type_scat_dispersion_real
_atom_type_scat_dispersion_imag
_atom_type_scat_source
C C 0.0033 0.0016 'International Tables Vol C Tables 4.2.6.8 and 6.1.1.4'
H H 0.0000 0.0000 'International Tables Vol C Tables 4.2.6.8 and 6.1.1.4'
P P 0.1023 0.0942 'International Tables Vol C Tables 4.2.6.8 and 6.1.1.4'
Rh Rh -1.1178 0.9187 'International Tables Vol C Tables 4.2.6.8 and 6.1.1.4'
B B 0.0013 0.0007 'International Tables Vol C Tables 4.2.6.8 and 6.1.1.4'
F F 0.0171 0.0103 'International Tables Vol C Tables 4.2.6.8 and 6.1.1.4'

loop_
_geom_angle_atom_site_label_1
_geom_angle_atom_site_label_2
_geom_angle_atom_site_label_3
_geom_angle
C35 Rh1 C36 38.32(19)
C35 Rh1 C31 91.7(2)
C36 Rh1 C31 80.09(19)
C35 Rh1 C32 80.88(19)
C36 Rh1 C32 92.05(19)
C31 Rh1 C32 35.1(2)
C35 Rh1 P1 90.05(13)
C36 Rh1 P1 93.06(13)
C31 Rh1 P1 166.42(18)
C32 Rh1 P1 158.07(17)
C35 Rh1 B1 163.46(19)
C36 Rh1 B1 158.20(19)
C31 Rh1 B1 94.12(19)
C32 Rh1 B1 95.11(18)
P1 Rh1 B1 87.94(12)
C35 Rh1 H2 136.2(11)
C36 Rh1 H2 173.5(12)
C31 Rh1 H2 97.8(15)
C32 Rh1 H2 82.8(15)
P1 Rh1 H2 90.3(15)
B1 Rh1 H2 27.5(10)
C35 Rh1 H3 168.1(10)
C36 Rh1 H3 130.4(9)
C31 Rh1 H3 88.7(14)
C32 Rh1 H3 105.8(13)
P1 Rh1 H3 86.8(14)
B1 Rh1 H3 27.9(9)
H2 Rh1 H3 55.4(17)
C4 P1 C1 92.85(18)
C4 P1 C5 102.33(18)
C1 P1 C5 104.05(18)
C4 P1 Rh1 120.62(13)
C1 P1 Rh1 121.00(14)
C5 P1 Rh1 112.66(13)
C211 P2 C221 107.84(19)
C211 P2 C5 110.10(19)
C221 P2 C5 103.91(19)
C211 P2 B1 111.2(2)
C221 P2 B1 117.5(2)
C5 P2 B1 105.93(19)
P2 B1 Rh1 110.7(2)
P2 B1 H1 113(3)
Rh1 B1 H1 134(3)
P2 B1 H2 98(3)
Rh1 B1 H2 50(3)
H1 B1 H2 109(4)
P2 B1 H3 107(3)
Rh1 B1 H3 61(3)
H1 B1 H3 118(4)
H2 B1 H3 110(4)
C2 C1 C111 126.9(4)
C2 C1 P1 107.0(3)
C111 C1 P1 126.2(3)
C1 C2 C3 116.6(4)
C1 C2 H12 121.7
C3 C2 H12 121.7
C4 C3 C2 116.3(4)
C4 C3 H13 121.9
C2 C3 H13 121.9
C3 C4 C411 127.9(4)
C3 C4 P1 107.3(3)
C411 C4 P1 124.8(3)
P2 C5 P1 112.1(2)
P2 C5 H51 109.2
P1 C5 H51 109.2
P2 C5 H52 109.2
P1 C5 H52 109.2
H51 C5 H52 107.9
C112 C111 C116 118.3(4)
C112 C111 C1 122.4(4)
C116 C111 C1 119.3(4)
C113 C112 C111 120.9(4)
C113 C112 H112 119.5
C111 C112 H112 119.5
C114 C113 C112 120.1(4)
C114 C113 H113 120.0
C112 C113 H113 120.0
C115 C114 C113 119.9(4)
C115 C114 H114 120.1
C113 C114 H114 120.1
C116 C115 C114 120.6(4)
C116 C115 H115 119.7
C114 C115 H115 119.7
C115 C116 C111 120.2(4)
C115 C116 H116 119.9
C111 C116 H116 119.9
C416 C411 C412 117.5(4)
C416 C411 C4 122.2(4)
C412 C411 C4 120.3(4)
C413 C412 C411 120.9(5)
C413 C412 H412 119.6
C411 C412 H412 119.6
C414 C413 C412 120.5(5)
C414 C413 H413 119.8
C412 C413 H413 119.8
C415 C414 C413 119.7(4)
C415 C414 H414 120.2
C413 C414 H414 120.2
C414 C415 C416 119.9(4)
C414 C415 H415 120.1
C416 C415 H415 120.1
C411 C416 C415 121.5(4)
C411 C416 H416 119.2
C415 C416 H416 119.2
C212 C211 C216 120.0(4)
C212 C211 P2 117.1(3)
C216 C211 P2 122.9(3)
C213 C212 C211 119.6(4)
C213 C212 H212 120.2
C211 C212 H212 120.2
C214 C213 C212 120.5(4)
C214 C213 H213 119.8
C212 C213 H213 119.8
C215 C214 C213 120.0(4)
C215 C214 H214 120.0
C213 C214 H214 120.0
C214 C215 C216 120.7(5)
C214 C215 H215 119.6
C216 C215 H215 119.6
C215 C216 C211 119.2(4)
C215 C216 H216 120.4
C211 C216 H216 120.4
C222 C221 C226 119.5(4)
C222 C221 P2 120.4(4)
C226 C221 P2 120.1(4)
C221 C222 C223 119.7(5)
C221 C222 H222 120.2
C223 C222 H222 120.2
C224 C223 C222 120.6(5)
C224 C223 H223 119.7
C222 C223 H223 119.7
C223 C224 C225 119.9(5)
C223 C224 H224 120.0
C225 C224 H224 120.0
C224 C225 C226 120.5(6)
C224 C225 H225 119.8
C226 C225 H225 119.8
C225 C226 C221 119.9(6)
C225 C226 H226 120.1
C221 C226 H226 120.1
C31 C32 C33B 112.0(6)
C31 C32 C33A 138.9(7)
C33B C32 C33A 28.1(5)
C31 C32 Rh1 72.3(3)
C33B C32 Rh1 109.4(5)
C33A C32 Rh1 105.7(5)
C31 C32 H32 109.5
C33B C32 H32 129.5
C33A C32 H32 109.5
Rh1 C32 H32 109.5
C34 C33A C32 106.5(8)
C34 C33A H33A 110.4
C32 C33A H33A 110.4
C34 C33A H33B 110.4
C32 C33A H33B 110.4
H33A C33A H33B 108.6
C34 C33B C32 112.1(7)
C34 C33B H33C 109.2
C32 C33B H33C 109.2
C34 C33B H33D 109.2
C32 C33B H33D 109.2
H33C C33B H33D 107.9
C33B C34 C33A 31.9(6)
C33B C34 C35 118.6(6)
C33A C34 C35 122.6(6)
C33B C34 H34A 78.9
C33A C34 H34A 106.7
C35 C34 H34A 106.7
C33B C34 H34B 130.8
C33A C34 H34B 106.7
C35 C34 H34B 106.7
H34A C34 H34B 106.6
C36 C35 C34 125.6(5)
C36 C35 Rh1 71.0(3)
C34 C35 Rh1 110.0(3)
C36 C35 H35 114.0
C34 C35 H35 114.0
Rh1 C35 H35 114.0
C35 C36 C37 124.8(5)
C35 C36 Rh1 70.7(2)
C37 C36 Rh1 111.6(3)
C35 C36 H36 114.0
C37 C36 H36 114.0
Rh1 C36 H36 114.0
C36 C37 C38B 116.8(6)
C36 C37 C38A 116.0(5)
C38B C37 C38A 33.0(6)
C36 C37 H37A 108.3
C38B C37 H37A 77.5
C38A C37 H37A 108.3
C36 C37 H37B 108.3
C38B C37 H37B 130.5
C38A C37 H37B 108.3
H37A C37 H37B 107.4
C31 C38A C37 108.5(7)
C31 C38A H38A 110.0
C37 C38A H38A 110.0
C31 C38A H38B 110.0
C37 C38A H38B 110.0
H38A C38A H38B 108.4
C31 C38B C37 106.2(8)
C31 C38B H38C 110.5
C37 C38B H38C 110.5
C31 C38B H38D 110.5
C37 C38B H38D 110.5
H38C C38B H38D 108.7
C32 C31 C38A 142.8(8)
C32 C31 C38B 108.9(8)
C38A C31 C38B 35.1(6)
C32 C31 Rh1 72.6(3)
C38A C31 Rh1 109.1(5)
C38B C31 Rh1 114.3(5)
C32 C31 H31 107.3
C38A C31 H31 107.3
C38B C31 H31 131.0
Rh1 C31 H31 107.3
F2 B2 F4 111.1(6)
F2 B2 F1 112.1(6)
F4 B2 F1 112.9(5)
F2 B2 F3 103.7(6)
F4 B2 F3 109.1(6)
F1 B2 F3 107.4(5)

loop_
_geom_bond_atom_site_label_1
_geom_bond_atom_site_label_2
_geom_bond_distance
Rh1 C35 2.132(4)
Rh1 C36 2.137(4)
Rh1 C31 2.244(5)
Rh1 C32 2.248(5)
Rh1 P1 2.2800(10)
Rh1 B1 2.364(5)
Rh1 H2 1.85(5)
Rh1 H3 2.06(5)
P1 C4 1.824(4)
P1 C1 1.828(4)
P1 C5 1.839(4)
P2 C211 1.800(4)
P2 C221 1.806(4)
P2 C5 1.813(4)
P2 B1 1.934(5)
B1 H1 1.10(3)
B1 H2 1.12(3)
B1 H3 1.11(3)
C1 C2 1.347(6)
C1 C111 1.471(6)
C2 C3 1.447(6)
C2 H12 0.9500
C3 C4 1.346(6)
C3 H13 0.9500
C4 C411 1.468(6)
C5 H51 0.9900
C5 H52 0.9900
C111 C112 1.396(6)
C111 C116 1.413(6)
C112 C113 1.388(6)
C112 H112 0.9500
C113 C114 1.386(7)
C113 H113 0.9500
C114 C115 1.386(7)
C114 H114 0.9500
C115 C116 1.383(7)
C115 H115 0.9500
C116 H116 0.9500
C411 C416 1.388(6)
C411 C412 1.394(6)
C412 C413 1.388(7)
C412 H412 0.9500
C413 C414 1.379(7)
C413 H413 0.9500
C414 C415 1.370(7)
C414 H414 0.9500
C415 C416 1.396(6)
C415 H415 0.9500
C416 H416 0.9500
C211 C212 1.400(6)
C211 C216 1.402(6)
C212 C213 1.388(6)
C212 H212 0.9500
C213 C214 1.383(7)
C213 H213 0.9500
C214 C215 1.382(7)
C214 H214 0.9500
C215 C216 1.391(6)
C215 H215 0.9500
C216 H216 0.9500
C221 C222 1.380(7)
C221 C226 1.396(7)
C222 C223 1.400(7)
C222 H222 0.9500
C223 C224 1.364(9)
C223 H223 0.9500
C224 C225 1.379(9)
C224 H224 0.9500
C225 C226 1.382(7)
C225 H225 0.9500
C226 H226 0.9500
C32 C31 1.355(9)
C32 C33B 1.582(11)
C32 C33A 1.644(14)
C32 H32 1.0000
C33A C34 1.451(15)
C33A H33A 0.9900
C33A H33B 0.9900
C33B C34 1.409(13)
C33B H33C 0.9900
C33B H33D 0.9900
C34 C35 1.511(7)
C34 H34A 0.9900
C34 H34B 0.9900
C35 C36 1.401(7)
C35 H35 1.0000
C36 C37 1.499(7)
C36 H36 1.0000
C37 C38B 1.565(14)
C37 C38A 1.614(12)
C37 H37A 0.9900
C37 H37B 0.9900
C38A C31 1.445(12)
C38A H38A 0.9900
C38A H38B 0.9900
C38B C31 1.542(14)
C38B H38C 0.9900
C38B H38D 0.9900
C31 H31 1.0000
B2 F2 1.341(8)
B2 F4 1.345(7)
B2 F1 1.367(7)
B2 F3 1.377(8)
